data_4020101
loop_
_publ_author_name
'Hidehiro Sakurai'
'Mendra T. S. Ritonga'
'Harumi Shibatani'
'Toshikazu Hirao'

_journal_name_full 'Journal of Organic Chemistry'
_journal_page_first 2754
_journal_page_last 2762
_journal_paper_doi 10.1021/jo048324j
_journal_volume 70
_journal_year 2005
_chemical_formula_moiety 'C32 H26 N6 '
_chemical_formula_sum 'C32 H26 N6'
_chemical_formula_weight 494.60
_space_group_IT_number 14
_symmetry_cell_setting monoclinic
_symmetry_space_group_name_Hall '-P 2ybc'
_symmetry_space_group_name_H-M 'P 1 21/c 1'
_cell_angle_alpha 90
_cell_angle_beta 93.283(2)
_cell_angle_gamma 90
_cell_formula_units_Z 4
_cell_length_a 6.2277(5)
_cell_length_b 19.004(2)
_cell_length_c 21.034(2)
_cell_measurement_reflns_used 17937
_cell_measurement_temperature 277.2
_cell_measurement_theta_max 27.4
_cell_measurement_theta_min 2.2
_cell_volume 2485.4(3)
_diffrn_detector_area_resol_mean 5.00
_diffrn_measurement_device_type 'Rigaku RAXIS-RAPID Imaging Plate'
_diffrn_measurement_method \w
_diffrn_radiation_type 'Mo K\a'
_diffrn_radiation_wavelength 0.7107
_diffrn_reflns_av_R_equivalents 0.086
_diffrn_reflns_limit_h_max 7
_diffrn_reflns_limit_h_min -8
_diffrn_reflns_limit_k_max 24
_diffrn_reflns_limit_k_min -24
_diffrn_reflns_limit_l_max 27
_diffrn_reflns_limit_l_min -27
_diffrn_reflns_number 21956
_diffrn_reflns_theta_max 27.39
_diffrn_reflns_theta_min ?
_exptl_absorpt_coefficient_mu 0.081
_exptl_absorpt_correction_T_max 0.984
_exptl_absorpt_correction_T_min 0.842
_exptl_absorpt_correction_type multi-scan
_exptl_absorpt_process_details '(Higashi, 1995)'
_exptl_crystal_colour violet
_exptl_crystal_density_diffrn 1.322
_exptl_crystal_density_meas ?
_exptl_crystal_density_method 'not measured'
_exptl_crystal_description needle
_exptl_crystal_size_max 0.500
_exptl_crystal_size_mid 0.200
_exptl_crystal_size_min 0.200
_exptl_crystal_size_rad ?
_refine_diff_density_max 0.21
_refine_diff_density_min -0.24
_refine_ls_extinction_coef 0.0000
_refine_ls_extinction_expression Fc^*^=kFc[1+0.001xFc^2^\l^3^/sin(2\q)]^-1/4^
_refine_ls_extinction_method SHELXL
_refine_ls_goodness_of_fit_ref 0.990
_refine_ls_hydrogen_treatment ?
_refine_ls_number_parameters 359
_refine_ls_number_reflns 2916
_refine_ls_R_factor_gt 0.0658
_refine_ls_shift/su_max -0.6070
_refine_ls_structure_factor_coef Fsqd
_refine_ls_weighting_details 'w = 1/[\s^2^(Fo^2^) + (0.1000P)^2^+0.0000P] where P=(Fo^2^+2Fc^2^)/3'
_refine_ls_weighting_scheme calc
_refine_ls_wR_factor_ref 0.1941
_reflns_number_gt 2916
_reflns_number_total 5635
_reflns_threshold_expression >2.0sigma(I)
_cod_original_sg_symbol_H-M 'P 21/c'
_cod_original_formula_sum 'C32 H26 N6 '
_cod_database_code 4020101

loop_
_symmetry_equiv_pos_as_xyz
x,y,z
-x,1/2+y,1/2-z
-x,-y,-z
x,1/2-y,1/2+z

loop_
_atom_site_label
_atom_site_type_symbol
_atom_site_fract_x
_atom_site_fract_y
_atom_site_fract_z
_atom_site_U_iso_or_equiv
_atom_site_adp_type
_atom_site_occupancy
_atom_site_calc_flag
_atom_site_refinement_flags
_atom_site_disorder_assembly
_atom_site_disorder_group
N(1) N 0.5900(4) 0.2410(1) 0.6994(1) 0.0538(6) Uani 1.00 d . . .
N(2) N 0.5762(4) 0.2888(1) 0.5798(1) 0.0505(6) Uani 1.00 d . . .
N(3) N 0.6070(4) 0.4997(1) 0.3930(1) 0.0568(7) Uani 1.00 d . . .
N(11) N 0.2742(4) 0.1499(1) 0.7429(1) 0.0583(7) Uani 1.00 d . . .
N(12) N -0.0568(4) 0.1051(1) 0.6671(1) 0.0504(6) Uani 1.00 d . . .
N(13) N -0.8258(4) -0.0317(2) 0.5848(2) 0.0734(9) Uani 1.00 d . . .
C(1) C 0.4194(4) 0.2207(1) 0.6607(1) 0.0412(6) Uani 1.00 d . . .
C(2) C 0.4070(4) 0.2459(2) 0.5971(1) 0.0429(6) Uani 1.00 d . . .
C(3) C 0.2379(5) 0.2226(2) 0.5585(1) 0.0555(8) Uani 1.00 d . . .
C(4) C 0.5784(4) 0.3400(2) 0.5324(1) 0.0402(6) Uani 1.00 d . . .
C(5) C 0.3978(4) 0.3618(2) 0.4955(1) 0.0494(7) Uani 1.00 d . . .
C(6) C 0.4157(4) 0.4125(2) 0.4496(1) 0.0486(7) Uani 1.00 d . . .
C(7) C 0.6080(4) 0.4449(1) 0.4387(1) 0.0421(6) Uani 1.00 d . . .
C(8) C 0.7873(4) 0.4249(2) 0.4764(1) 0.0447(7) Uani 1.00 d . . .
C(9) C 0.7726(4) 0.3731(2) 0.5220(1) 0.0437(7) Uani 1.00 d . . .
C(10) C 0.7762(4) 0.5258(1) 0.3606(1) 0.0423(6) Uani 1.00 d . . .
C(11) C 0.7674(5) 0.5951(2) 0.3393(2) 0.0560(8) Uani 1.00 d . . .
C(12) C 0.9289(6) 0.6235(2) 0.3058(2) 0.0663(9) Uani 1.00 d . . .
C(13) C 1.1036(6) 0.5834(2) 0.2919(2) 0.0648(9) Uani 1.00 d . . .
C(14) C 1.1126(5) 0.5143(2) 0.3106(1) 0.0556(8) Uani 1.00 d . . .
C(15) C 0.9514(4) 0.4852(2) 0.3447(1) 0.0463(7) Uani 1.00 d . . .
C(21) C 0.5993(6) 0.2148(2) 0.7574(2) 0.075(1) Uani 1.00 d . . .
C(22) C 0.4434(6) 0.1696(2) 0.7787(2) 0.076(1) Uani 1.00 d . . .
C(101) C 0.2606(4) 0.1749(1) 0.6826(1) 0.0428(6) Uani 1.00 d . . .
C(102) C 0.0836(4) 0.1526(1) 0.6408(1) 0.0433(6) Uani 1.00 d . . .
C(103) C 0.0783(5) 0.1778(2) 0.5795(1) 0.0549(8) Uani 1.00 d . . .
C(104) C -0.2445(4) 0.0725(1) 0.6429(1) 0.0454(7) Uani 1.00 d . . .
C(105) C -0.3533(5) 0.0865(2) 0.5851(2) 0.0577(8) Uani 1.00 d . . .
C(106) C -0.5405(5) 0.0508(2) 0.5665(2) 0.0626(8) Uani 1.00 d . . .
C(107) C -0.6259(5) 0.0013(2) 0.6044(2) 0.0544(8) Uani 1.00 d . . .
C(108) C -0.5196(5) -0.0133(2) 0.6622(2) 0.0668(9) Uani 1.00 d . . .
C(109) C -0.3331(5) 0.0215(2) 0.6810(2) 0.0634(9) Uani 1.00 d . . .
C(110) C -0.8630(5) -0.1036(2) 0.5924(1) 0.0524(7) Uani 1.00 d . . .
C(111) C -1.0649(5) -0.1269(2) 0.6073(2) 0.0674(9) Uani 1.00 d . . .
C(112) C -1.1060(6) -0.1980(2) 0.6125(2) 0.075(1) Uani 1.00 d . . .
C(113) C -0.9501(6) -0.2466(2) 0.6014(2) 0.074(1) Uani 1.00 d . . .
C(114) C -0.7508(6) -0.2236(2) 0.5862(2) 0.0660(9) Uani 1.00 d . . .
C(115) C -0.7059(5) -0.1531(2) 0.5821(1) 0.0546(8) Uani 1.00 d . . .
H(1) H 0.691(3) 0.291(1) 0.610(1) 0.0522(1) Uiso 1.00 calc . . .
H(2) H 0.486(3) 0.527(1) 0.390(1) 0.0585(1) Uiso 1.00 calc . . .
H(3) H -0.014(4) 0.092(1) 0.7089(9) 0.0595(1) Uiso 1.00 calc . . .
H(4) H -0.950(4) -0.002(1) 0.593(2) 0.1225(2) Uiso 1.00 calc . . .
H(5) H 0.2281 0.2375 0.5153 0.0665 Uiso 1.00 calc . . .
H(6) H -0.0371 0.1645 0.5505 0.0658 Uiso 1.00 calc . . .
H(7) H 0.4601 0.1521 0.8210 0.0912 Uiso 1.00 calc . . .
H(8) H 0.7170 0.2274 0.7858 0.0904 Uiso 1.00 calc . . .
H(9) H 0.8982 0.3596 0.5469 0.0525 Uiso 1.00 calc . . .
H(10) H 0.9217 0.4471 0.4708 0.0535 Uiso 1.00 calc . . .
H(11) H 0.2908 0.4257 0.4243 0.0583 Uiso 1.00 calc . . .
H(12) H 0.2615 0.3414 0.5021 0.0591 Uiso 1.00 calc . . .
H(13) H 0.6468 0.6234 0.3481 0.0671 Uiso 1.00 calc . . .
H(14) H 0.9200 0.6712 0.2921 0.0795 Uiso 1.00 calc . . .
H(15) H 1.2171 0.6033 0.2695 0.0778 Uiso 1.00 calc . . .
H(16) H 1.2312 0.4860 0.2999 0.0667 Uiso 1.00 calc . . .
H(17) H 0.9603 0.4372 0.3575 0.0555 Uiso 1.00 calc . . .
H(18) H -0.2988 0.1211 0.5577 0.0692 Uiso 1.00 calc . . .
H(19) H -0.6110 0.0612 0.5264 0.0750 Uiso 1.00 calc . . .
H(20) H -0.5760 -0.0477 0.6894 0.0798 Uiso 1.00 calc . . .
H(21) H -0.2630 0.0103 0.7210 0.0760 Uiso 1.00 calc . . .
H(22) H -0.5660 -0.1382 0.5722 0.0655 Uiso 1.00 calc . . .
H(23) H -0.6419 -0.2570 0.5784 0.0791 Uiso 1.00 calc . . .
H(24) H -0.9796 -0.2955 0.6041 0.0883 Uiso 1.00 calc . . .
H(25) H -1.2439 -0.2133 0.6237 0.0906 Uiso 1.00 calc . . .
H(26) H -1.1755 -0.0938 0.6141 0.0807 Uiso 1.00 calc . . .

loop_
_atom_type_symbol
_atom_type_description
_atom_type_scat_dispersion_real
_atom_type_scat_dispersion_imag
_atom_type_scat_source
C C 0.003 0.002
;International Tables for Crystallography
(1992, Vol. C, Tables 4.2.6.8 and 6.1.1.4)
;
H H 0.000 0.000
;International Tables for Crystallography
(1992, Vol. C, Table 6.1.1.4)
;
N N 0.006 0.003
;International Tables for Crystallography
(1992, Vol. C, Tables 4.2.6.8 and 6.1.1.4)
;
